data_1560342
loop_
_publ_author_name
'Kariem, Mukaddus'
'Yawer, Mohd'
'Kumar, Manesh'
'Nawaz Sheikh, Haq'
'Sood, Puneet'
'Kolekar, Sanjay S.'

_publ_section_title
;
 Self-assembly of coordination polymers of Pr(III), Nd(III), Tb(III),
 Dy(III) and Ho(III) with 5-hydroxyisophthalic acid and adipic acid:
 Syntheses, structures, porosity, luminescence and magnetic properties
;
_journal_name_full 'Journal of Solid State Chemistry'
_journal_page_first 61
_journal_page_last 69
_journal_paper_doi 10.1016/j.jssc.2017.08.001
_journal_volume 255
_journal_year 2017
_chemical_formula_moiety 'C11 H12 Ho O9, H2 O'
_chemical_formula_sum 'C11 H14 Ho O10'
_chemical_formula_weight 471.15
_space_group_crystal_system monoclinic
_space_group_IT_number 15
_space_group_name_Hall '-C 2yc'
_space_group_name_H-M_alt 'C 1 2/c 1'
_atom_sites_solution_hydrogens geom
_atom_sites_solution_primary direct
_atom_sites_solution_secondary difmap
_cell_angle_alpha 90.00
_cell_angle_beta 97.8500(17)
_cell_angle_gamma 90.00
_cell_formula_units_Z 8
_cell_length_a 15.5804(3)
_cell_length_b 9.07105(15)
_cell_length_c 19.2388(3)
_cell_measurement_reflns_used 3459
_cell_measurement_temperature 293(2)
_cell_measurement_theta_max 27.9660
_cell_measurement_theta_min 2.1280
_cell_volume 2693.55(8)
_computing_cell_refinement 'CrysAlisPro 1.171.38.43i (Rigaku OD, 2015)'
_computing_data_collection 'CrysAlisPro 1.171.38.43i (Rigaku OD, 2015)'
_computing_data_reduction 'CrysAlisPro 1.171.38.43i (Rigaku OD, 2015)'
_computing_molecular_graphics 'Olex2 (Dolomanov et al., 2009)'
_computing_publication_material 'Olex2 (Dolomanov et al., 2009)'
_computing_structure_refinement 'ShelXL (Sheldrick, 2008)'
_computing_structure_solution 'ShelXS (Sheldrick, 2008)'
_diffrn_ambient_temperature 293(2)
_diffrn_detector 'CCD plate'
_diffrn_detector_area_resol_mean 15.9974
_diffrn_detector_type Eos
_diffrn_measured_fraction_theta_full 0.995
_diffrn_measured_fraction_theta_max 0.905
_diffrn_measurement_details
;
List of Runs (angles in degrees, time in seconds):

  # Type    Start    End  Width  t~exp~   \w     \q     \k     \f   Frames
--------------------------------------------------------------------------
  1  \w    -12.00  88.00   1.00   15.00    --   26.84  57.00  90.00  100
  2  \w    -35.00  83.00   1.00   15.00    --   26.84 -19.00 120.00  118
;
_diffrn_measurement_device 'four-circle diffractometer'
_diffrn_measurement_device_type 'SuperNova, Dual, Cu at zero, Eos'
_diffrn_measurement_method '\w scans'
_diffrn_orient_matrix_type 'CrysAlisPro convention (1999,Acta A55,543-557)'
_diffrn_orient_matrix_UB_11 -0.0319434000
_diffrn_orient_matrix_UB_12 0.0524708000
_diffrn_orient_matrix_UB_13 0.0059728000
_diffrn_orient_matrix_UB_21 0.0176923000
_diffrn_orient_matrix_UB_22 0.0034865000
_diffrn_orient_matrix_UB_23 0.0359637000
_diffrn_orient_matrix_UB_31 0.0278825000
_diffrn_orient_matrix_UB_32 0.0578470000
_diffrn_orient_matrix_UB_33 -0.0075801000
_diffrn_radiation_monochromator mirror
_diffrn_radiation_probe x-ray
_diffrn_radiation_type MoK\a
_diffrn_radiation_wavelength 0.71073
_diffrn_reflns_av_R_equivalents 0.0145
_diffrn_reflns_av_unetI/netI 0.0274
_diffrn_reflns_limit_h_max 19
_diffrn_reflns_limit_h_min -16
_diffrn_reflns_limit_k_max 4
_diffrn_reflns_limit_k_min -11
_diffrn_reflns_limit_l_max 12
_diffrn_reflns_limit_l_min -24
_diffrn_reflns_number 4399
_diffrn_reflns_theta_full 26.00
_diffrn_reflns_theta_max 28.04
_diffrn_reflns_theta_min 2.14
_diffrn_source 'micro-focus sealed X-ray tube'
_diffrn_source_type 'SuperNova (Mo) X-ray Source'
_exptl_absorpt_coefficient_mu 5.928
_exptl_absorpt_correction_T_max 0.788
_exptl_absorpt_correction_T_min 0.479
_exptl_absorpt_correction_type gaussian
_exptl_absorpt_process_details
;
CrysAlisPro 1.171.38.43i (Rigaku Oxford Diffraction, 2015)
Numerical absorption correction based on gaussian integration over
			a multifaceted crystal model
Empirical absorption correction using spherical harmonics,
 implemented in SCALE3 ABSPACK scaling algorithm.
;
_exptl_crystal_density_diffrn 2.324
_exptl_crystal_density_method 'not measured'
_exptl_crystal_description monoclinic
_exptl_crystal_F_000 1816
_exptl_crystal_size_max 0.164
_exptl_crystal_size_mid 0.089
_exptl_crystal_size_min 0.078
_refine_diff_density_max 0.867
_refine_diff_density_min -2.259
_refine_diff_density_rms 0.181
_refine_ls_extinction_method none
_refine_ls_goodness_of_fit_ref 1.043
_refine_ls_hydrogen_treatment constr
_refine_ls_matrix_type full
_refine_ls_number_parameters 205
_refine_ls_number_reflns 2949
_refine_ls_number_restraints 0
_refine_ls_restrained_S_all 1.043
_refine_ls_R_factor_all 0.0310
_refine_ls_R_factor_gt 0.0287
_refine_ls_shift/su_max 0.001
_refine_ls_shift/su_mean 0.000
_refine_ls_structure_factor_coef Fsqd
_refine_ls_weighting_details 'calc w=1/[\s^2^(Fo^2^)+(0.0486P)^2^+0.0000P] where P=(Fo^2^+2Fc^2^)/3'
_refine_ls_weighting_scheme calc
_refine_ls_wR_factor_gt 0.0722
_refine_ls_wR_factor_ref 0.0744
_reflns_number_gt 2723
_reflns_number_total 2949
_reflns_threshold_expression >2sigma(I)
_cod_data_source_file mmc6.cif
_cod_data_source_block z5_rt_mo
_cod_original_cell_volume 2693.56(8)
_cod_database_code 1560342
_chemical_oxdiff_formula 'C88 H112 Ho8 O80'
_reflns_odcompleteness_completeness 99.25
_reflns_odcompleteness_iscentric 1
_reflns_odcompleteness_theta 26.32
_olex2_refinement_description
;
1. Fixed Uiso
 At 1.2 times of:
  All C(H) groups, All C(H,H) groups
 At 1.5 times of:
  All O(H) groups, All O(H,H) groups
2.a Free rotating group:
 O22(H22A,H22B)
2.b Rotating group:
 O20(H20A,H20B), O21(H21A,H21B)
2.c Secondary CH2 refined with riding coordinates:
 C16(H16A,H16B), C15(H15A,H15B)
2.d Aromatic/amide H refined with riding coordinates:
 C7(H7), C3(H3), C5(H5)
2.e Idealised tetrahedral OH refined as rotating group:
 O14(H14)
;
_olex2_date_sample_data_collection 2016-12-02
_olex2_submission_special_instructions 'No special instructions were received'
_oxdiff_exptl_absorpt_empirical_details
;
Empirical correction (ABSPACK) includes:
- Absorption correction using spherical harmonics
- Frame scaling
- Detector area scaling
;
_oxdiff_exptl_absorpt_empirical_full_max 1.584
_oxdiff_exptl_absorpt_empirical_full_min 0.752

loop_
_space_group_symop_id
_space_group_symop_operation_xyz
1 'x, y, z'
2 '-x, y, -z+1/2'
3 'x+1/2, y+1/2, z'
4 '-x+1/2, y+1/2, -z+1/2'
5 '-x, -y, -z'
6 'x, -y, z-1/2'
7 '-x+1/2, -y+1/2, -z'
8 'x+1/2, -y+1/2, z-1/2'

loop_
_atom_site_label
_atom_site_type_symbol
_atom_site_fract_x
_atom_site_fract_y
_atom_site_fract_z
_atom_site_U_iso_or_equiv
_atom_site_adp_type
_atom_site_occupancy
_atom_site_calc_flag
_atom_site_disorder_assembly
_atom_site_disorder_group
_atom_site_refinement_flags_posn
Ho1 Ho 0.555420(10) 0.172554(18) 0.461204(8) 0.01553(8) Uani 1 d . . .
O10 O 0.5830(2) 0.1837(3) 0.34047(15) 0.0245(7) Uani 1 d . . .
O13 O 0.41193(18) 0.1364(3) 0.41308(15) 0.0232(6) Uani 1 d . . .
O19 O 0.53414(19) -0.0799(3) 0.44119(15) 0.0227(6) Uani 1 d . . .
O18 O 0.5036(3) 0.3098(3) 0.55456(17) 0.0348(8) Uani 1 d . . .
O12 O 0.64778(18) 0.0738(3) 0.55613(14) 0.0241(6) Uani 1 d . . .
O20 O 0.4963(2) 0.4014(3) 0.40774(16) 0.0321(7) Uani 1 d . . .
H20A H 0.5054 0.4055 0.3649 0.048 Uiso 1 d . . GR
H20B H 0.5211 0.4749 0.4301 0.048 Uiso 1 d . . GR
O21 O 0.6611(2) 0.3570(4) 0.49071(19) 0.0374(8) Uani 1 d . . .
H21A H 0.6366 0.4420 0.4901 0.056 Uiso 1 d . . GR
H21B H 0.6976 0.3571 0.4610 0.056 Uiso 1 d . . GR
O14 O 0.90486(18) -0.0923(4) 0.26056(15) 0.0297(7) Uani 1 d . . .
H14 H 0.9132 -0.1512 0.2299 0.045 Uiso 1 calc . . GR
O9 O 0.68826(19) 0.0905(4) 0.41439(14) 0.0309(7) Uani 1 d . . .
C8 C 0.6559(3) 0.1195(5) 0.3526(2) 0.0214(8) Uani 1 d . . .
C11 C 0.6398(2) 0.0295(4) 0.09778(19) 0.0209(8) Uani 1 d . . .
C7 C 0.7840(3) 0.0151(4) 0.3037(2) 0.0237(8) Uani 1 d . . .
H7 H 0.8143 0.0116 0.3488 0.028 Uiso 1 calc . . R
C3 C 0.6565(3) 0.0817(4) 0.22517(19) 0.0215(8) Uani 1 d . . .
H3 H 0.6017 0.1243 0.2178 0.026 Uiso 1 calc . . R
C5 C 0.7751(3) -0.0357(4) 0.1798(2) 0.0211(8) Uani 1 d . . .
H5 H 0.7991 -0.0758 0.1424 0.025 Uiso 1 calc . . R
C2 C 0.7012(3) 0.0736(5) 0.2922(2) 0.0221(8) Uani 1 d . . .
C4 C 0.6937(3) 0.0261(4) 0.16859(19) 0.0199(8) Uani 1 d . . .
C6 C 0.8218(3) -0.0386(5) 0.2471(2) 0.0230(8) Uani 1 d . . .
C17 C 0.4697(3) 0.2073(5) 0.5856(2) 0.0234(8) Uani 1 d . . .
C16 C 0.4383(3) 0.2350(6) 0.6545(2) 0.0338(11) Uani 1 d . . .
H16A H 0.3961 0.1605 0.6624 0.041 Uiso 1 calc . . R
H16B H 0.4101 0.3304 0.6534 0.041 Uiso 1 calc . . R
C15 C 0.5126(3) 0.2316(7) 0.7139(2) 0.0412(12) Uani 1 d . . .
H15A H 0.5470 0.1442 0.7086 0.049 Uiso 1 calc . . R
H15B H 0.5493 0.3165 0.7094 0.049 Uiso 1 calc . . R
O22 O 0.6876(4) 0.6474(6) 0.5164(4) 0.0869(19) Uani 1 d . . .
H22A H 0.6535 0.6887 0.5413 0.130 Uiso 1 d . . G
H22B H 0.7392 0.6757 0.5298 0.130 Uiso 1 d . . G

loop_
_atom_site_aniso_label
_atom_site_aniso_U_11
_atom_site_aniso_U_22
_atom_site_aniso_U_33
_atom_site_aniso_U_23
_atom_site_aniso_U_13
_atom_site_aniso_U_12
Ho1 0.01844(12) 0.01782(13) 0.00976(12) -0.00048(5) -0.00012(8) -0.00248(6)
O10 0.0253(16) 0.0318(17) 0.0170(14) -0.0002(11) 0.0050(13) 0.0052(12)
O13 0.0212(14) 0.0261(14) 0.0198(14) 0.0018(12) -0.0059(12) -0.0058(12)
O19 0.0266(15) 0.0207(15) 0.0195(14) -0.0037(11) -0.0015(12) 0.0000(12)
O18 0.059(2) 0.0234(17) 0.0250(17) -0.0041(12) 0.0176(17) -0.0036(15)
O12 0.0271(15) 0.0281(16) 0.0153(13) 0.0081(11) -0.0040(11) -0.0058(12)
O20 0.048(2) 0.0214(16) 0.0239(15) 0.0001(12) -0.0066(14) 0.0031(14)
O21 0.0293(18) 0.0363(18) 0.044(2) -0.0018(15) -0.0060(16) -0.0119(14)
O14 0.0209(15) 0.043(2) 0.0234(15) -0.0032(13) -0.0021(12) 0.0098(14)
O9 0.0258(16) 0.053(2) 0.0137(14) -0.0004(13) -0.0002(12) 0.0004(14)
C8 0.022(2) 0.024(2) 0.0179(19) -0.0022(16) 0.0019(16) -0.0027(16)
C11 0.0203(19) 0.027(2) 0.0156(18) 0.0001(15) 0.0012(15) 0.0009(15)
C7 0.024(2) 0.030(2) 0.0158(18) -0.0004(16) -0.0036(15) 0.0038(16)
C3 0.0198(19) 0.027(2) 0.0176(19) -0.0012(16) 0.0006(15) 0.0016(16)
C5 0.023(2) 0.023(2) 0.0167(18) -0.0035(15) -0.0001(15) 0.0034(16)
C2 0.023(2) 0.026(2) 0.0170(19) -0.0007(16) 0.0025(16) -0.0001(16)
C4 0.0208(19) 0.022(2) 0.0158(17) -0.0022(15) -0.0009(15) -0.0032(15)
C6 0.020(2) 0.026(2) 0.022(2) 0.0020(16) 0.0000(16) 0.0031(16)
C17 0.029(2) 0.025(2) 0.0149(19) -0.0023(17) 0.0000(17) 0.0019(18)
C16 0.039(3) 0.045(3) 0.019(2) -0.0098(19) 0.0092(19) -0.010(2)
C15 0.049(3) 0.061(3) 0.015(2) 0.002(2) 0.007(2) 0.017(3)
O22 0.095(4) 0.046(3) 0.127(5) -0.003(3) 0.043(4) 0.013(3)

loop_
_atom_type_symbol
_atom_type_description
_atom_type_scat_dispersion_real
_atom_type_scat_dispersion_imag
_atom_type_scat_source
C C 0.0033 0.0016 'International Tables Vol C Tables 4.2.6.8 and 6.1.1.4'
H H 0.0000 0.0000 'International Tables Vol C Tables 4.2.6.8 and 6.1.1.4'
Ho Ho -0.2175 4.6783 'International Tables Vol C Tables 4.2.6.8 and 6.1.1.4'
O O 0.0106 0.0060 'International Tables Vol C Tables 4.2.6.8 and 6.1.1.4'

loop_
_exptl_crystal_face_index_h
_exptl_crystal_face_index_k
_exptl_crystal_face_index_l
_exptl_crystal_face_perp_dist
14 10 1 0.0451
-19 7 2 0.0498
-14 -10 -1 0.0451
-2 0 27 0.0799
2 0 -27 0.0799
11 11 -8 0.0518
-9 -11 7 0.0358
-7 -12 0 0.0352
-17 2 20 0.0773
8 12 1 0.0476
-17 7 -4 0.0525
19 -7 -2 0.0283

loop_
_geom_angle_atom_site_label_1
_geom_angle_atom_site_label_2
_geom_angle_atom_site_label_3
_geom_angle
_geom_angle_site_symmetry_1
_geom_angle_site_symmetry_3
O10 Ho1 Ho1 122.54(7) . 5_656
O10 Ho1 O19 151.73(10) . 5_656
O10 Ho1 O20 70.52(10) . .
O10 Ho1 O9 53.00(10) . .
O10 Ho1 C8 26.69(11) . .
O10 Ho1 C17 160.92(12) . .
O13 Ho1 Ho1 66.03(7) . 5_656
O13 Ho1 O10 84.89(10) . .
O13 Ho1 O19 71.89(10) . .
O13 Ho1 O19 70.33(9) . 5_656
O13 Ho1 O18 88.15(12) . .
O13 Ho1 O12 135.39(10) . .
O13 Ho1 O20 70.40(11) . .
O13 Ho1 O21 142.86(12) . .
O13 Ho1 O9 128.17(10) . .
O13 Ho1 C8 106.40(11) . .
O13 Ho1 C17 79.53(11) . .
O19 Ho1 Ho1 34.57(6) 5_656 5_656
O19 Ho1 Ho1 39.59(7) . 5_656
O19 Ho1 O10 85.57(9) . .
O19 Ho1 O19 74.16(10) . 5_656
O19 Ho1 O18 124.99(10) . .
O19 Ho1 O12 79.18(10) . .
O19 Ho1 O20 136.60(10) . .
O19 Ho1 O21 144.28(11) . .
O19 Ho1 O9 75.70(10) . .
O19 Ho1 C8 151.50(11) 5_656 .
O19 Ho1 C8 77.95(11) . .
O19 Ho1 C17 99.83(11) . .
O19 Ho1 C17 25.71(10) 5_656 .
O18 Ho1 Ho1 85.41(7) . 5_656
O18 Ho1 O10 144.45(10) . .
O18 Ho1 O19 50.83(9) . 5_656
O18 Ho1 O20 74.29(11) . .
O18 Ho1 O9 143.64(12) . .
O18 Ho1 C8 156.36(12) . .
O18 Ho1 C17 25.19(11) . .
O12 Ho1 Ho1 69.97(7) . 5_656
O12 Ho1 O10 126.37(10) . .
O12 Ho1 O19 69.52(9) . 5_656
O12 Ho1 O18 81.34(11) . .
O12 Ho1 O20 144.08(10) . .
O12 Ho1 O21 75.50(11) . .
O12 Ho1 O9 73.40(10) . .
O12 Ho1 C8 99.69(11) . .
O12 Ho1 C17 72.71(11) . .
O20 Ho1 Ho1 132.17(8) . 5_656
O20 Ho1 O19 111.50(10) . 5_656
O20 Ho1 O9 112.83(10) . .
O20 Ho1 C8 92.81(11) . .
O20 Ho1 C17 93.72(11) . .
O21 Ho1 Ho1 142.58(9) . 5_656
O21 Ho1 O10 89.51(11) . .
O21 Ho1 O19 118.43(11) . 5_656
O21 Ho1 O18 75.46(12) . .
O21 Ho1 O20 73.12(11) . .
O21 Ho1 O9 73.20(12) . .
O21 Ho1 C8 81.91(12) . .
O21 Ho1 C17 96.25(13) . .
O9 Ho1 Ho1 109.12(8) . 5_656
O9 Ho1 O19 135.60(10) . 5_656
O9 Ho1 C8 26.40(11) . .
O9 Ho1 C17 146.05(11) . .
C8 Ho1 Ho1 117.32(9) . 5_656
C8 Ho1 C17 172.39(12) . .
C17 Ho1 Ho1 60.25(9) . 5_656
C8 O10 Ho1 94.4(2) . .
C11 O13 Ho1 137.2(3) 2_655 .
Ho1 O19 Ho1 105.84(10) . 5_656
C17 O19 Ho1 89.9(2) 5_656 5_656
C17 O19 Ho1 163.9(3) 5_656 .
C17 O18 Ho1 100.2(2) . .
C11 O12 Ho1 133.0(3) 6_556 .
Ho1 O20 H20A 109.9 . .
Ho1 O20 H20B 109.3 . .
H20A O20 H20B 109.0 . .
Ho1 O21 H21A 109.7 . .
Ho1 O21 H21B 110.1 . .
H21A O21 H21B 108.9 . .
C6 O14 H14 109.5 . .
C8 O9 Ho1 92.0(2) . .
O10 C8 Ho1 58.9(2) . .
O10 C8 C2 119.3(4) . .
O9 C8 Ho1 61.6(2) . .
O9 C8 O10 120.3(4) . .
O9 C8 C2 120.4(4) . .
C2 C8 Ho1 172.1(3) . .
O13 C11 C4 115.6(3) 2_655 .
O12 C11 O13 126.0(4) 6 2_655
O12 C11 C4 118.3(3) 6 .
C2 C7 H7 120.3 . .
C2 C7 C6 119.5(4) . .
C6 C7 H7 120.3 . .
C2 C3 H3 120.1 . .
C2 C3 C4 119.9(4) . .
C4 C3 H3 120.1 . .
C4 C5 H5 119.8 . .
C4 C5 C6 120.4(4) . .
C6 C5 H5 119.8 . .
C7 C2 C8 120.7(4) . .
C3 C2 C8 118.6(4) . .
C3 C2 C7 120.6(4) . .
C3 C4 C11 117.4(3) . .
C5 C4 C11 122.7(3) . .
C5 C4 C3 119.8(4) . .
O14 C6 C7 117.6(4) . .
O14 C6 C5 122.7(3) . .
C7 C6 C5 119.7(4) . .
O19 C17 Ho1 64.4(2) 5_656 .
O19 C17 C16 120.8(4) 5_656 .
O18 C17 Ho1 54.6(2) . .
O18 C17 O19 118.8(4) . 5_656
O18 C17 C16 120.3(4) . .
C16 C17 Ho1 171.3(3) . .
C17 C16 H16A 109.5 . .
C17 C16 H16B 109.5 . .
C17 C16 C15 110.9(4) . .
H16A C16 H16B 108.0 . .
C15 C16 H16A 109.5 . .
C15 C16 H16B 109.5 . .
C16 C15 H15A 108.4 . .
C16 C15 H15B 108.4 . .
C15 C15 C16 115.5(5) 2_656 .
C15 C15 H15A 108.4 2_656 .
C15 C15 H15B 108.4 2_656 .
H15A C15 H15B 107.5 . .
H22A O22 H22B 109.5 . .

loop_
_geom_bond_atom_site_label_1
_geom_bond_atom_site_label_2
_geom_bond_distance
_geom_bond_site_symmetry_2
Ho1 Ho1 3.9641(3) 5_656
Ho1 O10 2.421(3) .
Ho1 O13 2.323(3) .
Ho1 O19 2.338(3) .
Ho1 O19 2.626(3) 5_656
Ho1 O18 2.414(3) .
Ho1 O12 2.343(3) .
Ho1 O20 2.441(3) .
Ho1 O21 2.362(3) .
Ho1 O9 2.482(3) .
Ho1 C8 2.818(4) .
Ho1 C17 2.913(4) .
O10 C8 1.269(5) .
O13 C11 1.261(5) 2_655
O19 Ho1 2.626(3) 5_656
O19 C17 1.263(5) 5_656
O18 C17 1.260(5) .
O12 C11 1.250(4) 6_556
O20 H20A 0.8569 .
O20 H20B 0.8570 .
O21 H21A 0.8597 .
O21 H21B 0.8597 .
O14 H14 0.8200 .
O14 C6 1.374(5) .
O9 C8 1.254(5) .
C8 C2 1.498(5) .
C11 O13 1.260(5) 2_655
C11 O12 1.250(4) 6
C11 C4 1.500(5) .
C7 H7 0.9300 .
C7 C2 1.385(6) .
C7 C6 1.394(5) .
C3 H3 0.9300 .
C3 C2 1.382(5) .
C3 C4 1.396(5) .
C5 H5 0.9300 .
C5 C4 1.376(5) .
C5 C6 1.396(5) .
C17 O19 1.263(5) 5_656
C17 C16 1.495(5) .
C16 H16A 0.9700 .
C16 H16B 0.9700 .
C16 C15 1.511(7) .
C15 C15 1.496(8) 2_656
C15 H15A 0.9700 .
C15 H15B 0.9700 .
O22 H22A 0.8500 .
O22 H22B 0.8499 .

loop_
_geom_hbond_atom_site_label_D
_geom_hbond_atom_site_label_H
_geom_hbond_atom_site_label_A
_geom_hbond_distance_DH
_geom_hbond_distance_HA
_geom_hbond_distance_DA
_geom_hbond_angle_DHA
_geom_hbond_site_symmetry_A
O20 H20B O18 0.86 2.02 2.718(4) 138.0 5_666
O21 H21A O22 0.86 2.06 2.702(6) 130.6 .
O14 H14 O10 0.82 2.02 2.836(4) 170.2 4_645
O22 H22B O22 0.85 2.22 2.824(12) 127.8 7_666

loop_
_geom_torsion_atom_site_label_1
_geom_torsion_atom_site_label_2
_geom_torsion_atom_site_label_3
_geom_torsion_atom_site_label_4
_geom_torsion
_geom_torsion_site_symmetry_1
_geom_torsion_site_symmetry_2
_geom_torsion_site_symmetry_3
_geom_torsion_site_symmetry_4
Ho1 Ho1 O10 C8 -86.7(2) 5_656 . . .
Ho1 Ho1 O13 C11 -27.8(3) 5_656 . . 2_655
Ho1 Ho1 O19 C17 168.0(11) 5_656 . . 5_656
Ho1 Ho1 O18 C17 2.9(3) 5_656 . . .
Ho1 Ho1 O12 C11 -3.0(3) 5_656 . . 6_556
Ho1 Ho1 O9 C8 113.2(2) 5_656 . . .
Ho1 Ho1 C8 O10 108.7(2) 5_656 . . .
Ho1 Ho1 C8 O9 -77.8(3) 5_656 . . .
Ho1 Ho1 C8 C2 29(2) 5_656 . . .
Ho1 Ho1 C17 O19 -2.2(2) 5_656 . . 5_656
Ho1 Ho1 C17 O18 -176.7(3) 5_656 . . .
Ho1 Ho1 C17 C16 126(2) 5_656 . . .
Ho1 O10 C8 O9 -6.6(4) . . . .
Ho1 O10 C8 C2 171.1(3) . . . .
Ho1 O18 C17 O19 -5.7(5) . . . 5_656
Ho1 O18 C17 C16 171.6(4) . . . .
Ho1 O9 C8 O10 6.4(4) . . . .
Ho1 O9 C8 C2 -171.2(3) . . . .
Ho1 C8 C2 C7 -111(2) . . . .
Ho1 C8 C2 C3 65(2) . . . .
Ho1 C17 C16 C15 -28(2) . . . .
O10 Ho1 O13 C11 101.3(4) . . . 2_655
O10 Ho1 O19 Ho1 -160.09(12) . . . 5_656
O10 Ho1 O19 C17 7.9(10) . . . 5_656
O10 Ho1 O18 C17 147.5(3) . . . .
O10 Ho1 O12 C11 -119.3(3) . . . 6_556
O10 Ho1 O9 C8 -3.6(2) . . . .
O10 Ho1 C8 O9 173.5(4) . . . .
O10 Ho1 C8 C2 -79(2) . . . .
O10 Ho1 C17 O19 101.9(4) . . . 5_656
O10 Ho1 C17 O18 -72.6(5) . . . .
O10 Ho1 C17 C16 -130(2) . . . .
O10 C8 C2 C7 174.3(4) . . . .
O10 C8 C2 C3 -9.9(6) . . . .
O13 Ho1 O10 C8 -144.0(3) . . . .
O13 Ho1 O19 Ho1 -74.02(11) . . . 5_656
O13 Ho1 O19 C17 93.9(10) . . . 5_656
O13 Ho1 O18 C17 69.0(3) . . . .
O13 Ho1 O12 C11 6.8(4) . . . 6_556
O13 Ho1 O9 C8 39.1(3) . . . .
O13 Ho1 C8 O10 37.6(3) . . . .
O13 Ho1 C8 O9 -148.8(2) . . . .
O13 Ho1 C8 C2 -42(2) . . . .
O13 Ho1 C17 O19 66.1(2) . . . 5_656
O13 Ho1 C17 O18 -108.4(3) . . . .
O13 Ho1 C17 C16 -165(2) . . . .
O13 C11 C4 C3 32.8(5) 2_655 . . .
O13 C11 C4 C5 -150.6(4) 2_655 . . .
O19 Ho1 O10 C8 -71.8(2) . . . .
O19 Ho1 O10 C8 -115.6(3) 5_656 . . .
O19 Ho1 O13 C11 14.3(4) . . . 2_655
O19 Ho1 O13 C11 -64.9(4) 5_656 . . 2_655
O19 Ho1 O19 Ho1 0.0 5_656 . . 5_656
O19 Ho1 O19 C17 168.0(11) 5_656 . . 5_656
O19 Ho1 O18 C17 2.7(4) . . . .
O19 Ho1 O18 C17 3.1(3) 5_656 . . .
O19 Ho1 O12 C11 33.9(3) 5_656 . . 6_556
O19 Ho1 O12 C11 -43.0(3) . . . 6_556
O19 Ho1 O9 C8 91.7(3) . . . .
O19 Ho1 O9 C8 140.1(2) 5_656 . . .
O19 Ho1 C8 O10 116.5(3) 5_656 . . .
O19 Ho1 C8 O10 104.4(2) . . . .
O19 Ho1 C8 O9 -82.1(3) . . . .
O19 Ho1 C8 O9 -70.0(3) 5_656 . . .
O19 Ho1 C8 C2 25(2) . . . .
O19 Ho1 C8 C2 37(2) 5_656 . . .
O19 Ho1 C17 O19 -3.2(3) . . . 5_656
O19 Ho1 C17 O18 -177.7(3) . . . .
O19 Ho1 C17 O18 -174.5(5) 5_656 . . .
O19 Ho1 C17 C16 125(2) . . . .
O19 Ho1 C17 C16 128(2) 5_656 . . .
O19 C17 C16 C15 96.8(5) 5_656 . . .
O18 Ho1 O10 C8 136.4(3) . . . .
O18 Ho1 O13 C11 -113.6(4) . . . 2_655
O18 Ho1 O19 Ho1 0.29(18) . . . 5_656
O18 Ho1 O19 C17 168.2(10) . . . 5_656
O18 Ho1 O12 C11 85.2(4) . . . 6_556
O18 Ho1 O9 C8 -137.6(3) . . . .
O18 Ho1 C8 O10 -88.4(4) . . . .
O18 Ho1 C8 O9 85.1(4) . . . .
O18 Ho1 C8 C2 -168(2) . . . .
O18 Ho1 C17 O19 174.5(5) . . . 5_656
O18 Ho1 C17 C16 -57(2) . . . .
O18 C17 C16 C15 -80.4(6) . . . .
O12 Ho1 O10 C8 1.3(3) . . . .
O12 Ho1 O13 C11 -37.9(4) . . . 2_655
O12 Ho1 O19 Ho1 71.57(11) . . . 5_656
O12 Ho1 O19 C17 -120.5(10) . . . 5_656
O12 Ho1 O18 C17 -67.5(3) . . . .
O12 Ho1 O9 C8 174.4(3) . . . .
O12 Ho1 C8 O10 -179.0(2) . . . .
O12 Ho1 C8 O9 -5.4(3) . . . .
O12 Ho1 C8 C2 102(2) . . . .
O12 Ho1 C17 O19 -78.6(2) . . . 5_656
O12 Ho1 C17 O18 106.9(3) . . . .
O12 Ho1 C17 C16 50(2) . . . .
O12 C11 C4 C3 -145.1(4) 6 . . .
O12 C11 C4 C5 31.6(6) 6 . . .
O20 Ho1 O10 C8 145.0(3) . . . .
O20 Ho1 O13 C11 172.4(4) . . . 2_655
O20 Ho1 O19 Ho1 -104.75(15) . . . 5_656
O20 Ho1 O19 C17 63.2(11) . . . 5_656
O20 Ho1 O18 C17 139.1(3) . . . .
O20 Ho1 O12 C11 132.6(3) . . . 6_556
O20 Ho1 O9 C8 -43.3(3) . . . .
O20 Ho1 C8 O10 -32.8(2) . . . .
O20 Ho1 C8 O9 140.8(3) . . . .
O20 Ho1 C8 C2 -112(2) . . . .
O20 Ho1 C17 O19 135.4(2) . . . 5_656
O20 Ho1 C17 O18 -39.1(3) . . . .
O20 Ho1 C17 C16 -96(2) . . . .
O21 Ho1 O10 C8 72.8(3) . . . .
O21 Ho1 O13 C11 -176.3(3) . . . 2_655
O21 Ho1 O19 Ho1 116.94(18) . . . 5_656
O21 Ho1 O19 C17 -75.1(11) . . . 5_656
O21 Ho1 O18 C17 -144.7(3) . . . .
O21 Ho1 O12 C11 162.4(4) . . . 6_556
O21 Ho1 O9 C8 -106.1(3) . . . .
O21 Ho1 C8 O10 -105.3(3) . . . .
O21 Ho1 C8 O9 68.3(3) . . . .
O21 Ho1 C8 C2 175(2) . . . .
O21 Ho1 C17 O19 -151.2(2) . . . 5_656
O21 Ho1 C17 O18 34.3(3) . . . .
O21 Ho1 C17 C16 -23(2) . . . .
O9 Ho1 O10 C8 3.6(2) . . . .
O9 Ho1 O13 C11 68.3(4) . . . 2_655
O9 Ho1 O19 Ho1 147.01(12) . . . 5_656
O9 Ho1 O19 C17 -45.0(10) . . . 5_656
O9 Ho1 O18 C17 -113.5(3) . . . .
O9 Ho1 O12 C11 -121.2(4) . . . 6_556
O9 Ho1 C8 O10 -173.5(4) . . . .
O9 Ho1 C8 C2 107(2) . . . .
O9 Ho1 C17 O19 -82.2(3) . . . 5_656
O9 Ho1 C17 O18 103.3(3) . . . .
O9 Ho1 C17 C16 46(2) . . . .
O9 C8 C2 C7 -8.0(6) . . . .
O9 C8 C2 C3 167.8(4) . . . .
C8 Ho1 O13 C11 85.3(4) . . . 2_655
C8 Ho1 O19 Ho1 174.04(13) . . . 5_656
C8 Ho1 O19 C17 -18.0(10) . . . 5_656
C8 Ho1 O18 C17 -161.9(3) . . . .
C8 Ho1 O12 C11 -118.7(3) . . . 6_556
C8 Ho1 C17 O19 -75.6(9) . . . 5_656
C8 Ho1 C17 O18 109.9(9) . . . .
C8 Ho1 C17 C16 53(3) . . . .
C2 C7 C6 O14 178.4(4) . . . .
C2 C7 C6 C5 -1.4(6) . . . .
C2 C3 C4 C11 176.3(4) . . . .
C2 C3 C4 C5 -0.5(6) . . . .
C4 C3 C2 C8 -173.6(4) . . . .
C4 C3 C2 C7 2.2(6) . . . .
C4 C5 C6 O14 -176.7(4) . . . .
C4 C5 C6 C7 3.1(6) . . . .
C6 C7 C2 C8 174.4(4) . . . .
C6 C7 C2 C3 -1.3(6) . . . .
C6 C5 C4 C11 -178.7(4) . . . .
C6 C5 C4 C3 -2.1(6) . . . .
C17 Ho1 O10 C8 -179.3(3) . . . .
C17 Ho1 O13 C11 -89.8(4) . . . 2_655
C17 Ho1 O19 Ho1 1.46(13) . . . 5_656
C17 Ho1 O19 C17 169.4(10) . . . 5_656
C17 Ho1 O12 C11 60.9(3) . . . 6_556
C17 Ho1 O9 C8 178.0(2) . . . .
C17 Ho1 C8 O10 178.2(8) . . . .
C17 Ho1 C8 O9 -8.3(10) . . . .
C17 Ho1 C8 C2 99(2) . . . .
C17 C16 C15 C15 -169.7(3) . . . 2_656

loop_
_exptl_oxdiff_crystal_face_indexfrac_h
_exptl_oxdiff_crystal_face_indexfrac_k
_exptl_oxdiff_crystal_face_indexfrac_l
_exptl_oxdiff_crystal_face_x
_exptl_oxdiff_crystal_face_y
_exptl_oxdiff_crystal_face_z
13.9997 10.0000 1.0000 0.0835 0.3185 0.9612
-19.0000 7.0000 2.0000 0.9862 -0.2398 -0.1400
-13.9997 -10.0000 -1.0000 -0.0835 -0.3185 -0.9612
-1.9999 -0.0000 27.0001 0.2251 0.9356 -0.2604
1.9999 0.0000 -27.0001 -0.2251 -0.9356 0.2604
10.9997 11.0000 -8.0001 0.1780 -0.0548 1.0037
-8.9997 -11.0000 7.0000 -0.2479 0.0542 -0.9403
-6.9997 -12.0000 0.0000 -0.4061 -0.1657 -0.8893
-16.9999 2.0000 20.0001 0.7674 0.4255 -0.5099
7.9997 12.0000 1.0000 0.3801 0.2193 0.9096
-17.0000 7.0000 -4.0000 0.8864 -0.4202 -0.0388
19.0000 -7.0000 -2.0000 -0.9862 0.2398 0.1400
